data_4325883
loop_
_publ_author_name
'Daniel J. Hutchinson'
'Lyall R. Hanton'
'Stephen C. Moratti'

_publ_contact_author 'Hanton, Lyall R.'
_publ_contact_author_email lhanton@Chemistry.otago.ac.nz
_publ_section_title
;
 Metal Ion-Controlled Self-Assembly Using Pyrimidine Hydrazone Molecular
 Strands with Terminal Hydroxymethyl Groups: A Comparison of Pb(II) and
 Zn(II) Complexes
;
_journal_name_full 'Inorganic Chemistry'
_journal_page_first 7637
_journal_page_last 7649
_journal_paper_doi 10.1021/ic200670w
_journal_volume 50
_journal_year 2011
_chemical_formula_moiety 'C24 H26 F9 N8 O12 Pb2 S3, C F3 O3 S'
_chemical_formula_sum 'C25 H26 F12 N8 O15 Pb2 S4'
_chemical_formula_weight 1449.16
_chemical_name_systematic
;
 ?
;
_space_group_IT_number 2
_symmetry_cell_setting triclinic
_symmetry_space_group_name_Hall '-P 1'
_symmetry_space_group_name_H-M 'P -1'
_atom_sites_solution_hydrogens geom
_atom_sites_solution_primary direct
_atom_sites_solution_secondary difmap
_audit_creation_method SHELXL-97
_cell_angle_alpha 71.677(4)
_cell_angle_beta 73.808(4)
_cell_angle_gamma 79.069(4)
_cell_formula_units_Z 2
_cell_length_a 10.1195(9)
_cell_length_b 12.6995(11)
_cell_length_c 17.7334(15)
_cell_measurement_reflns_used 9840
_cell_measurement_temperature 90(2)
_cell_measurement_theta_max 36.40
_cell_measurement_theta_min 2.37
_cell_volume 2064.6(3)
_computing_cell_refinement 'Bruker SMART'
_computing_data_collection 'Bruker SMART'
_computing_data_reduction 'Bruker SAINT'
_computing_molecular_graphics 'Bruker SHELXTL'
_computing_publication_material 'Bruker SHELXTL'
_computing_structure_refinement 'SHELXL-97 (Sheldrick, 1997)'
_computing_structure_solution 'SIR97 (Altomare et al., 1999)'
_diffrn_ambient_temperature 90(2)
_diffrn_measured_fraction_theta_full 0.998
_diffrn_measured_fraction_theta_max 0.998
_diffrn_measurement_device_type 'Bruker APEXII CCD area detector'
_diffrn_measurement_method 'phi and omega scans'
_diffrn_radiation_monochromator graphite
_diffrn_radiation_source 'fine-focus sealed tube'
_diffrn_radiation_type MoK\a
_diffrn_radiation_wavelength 0.71069
_diffrn_reflns_av_R_equivalents 0.0313
_diffrn_reflns_av_sigmaI/netI 0.0292
_diffrn_reflns_limit_h_max 12
_diffrn_reflns_limit_h_min -12
_diffrn_reflns_limit_k_max 15
_diffrn_reflns_limit_k_min -14
_diffrn_reflns_limit_l_max 21
_diffrn_reflns_limit_l_min -21
_diffrn_reflns_number 25610
_diffrn_reflns_theta_full 25.50
_diffrn_reflns_theta_max 25.50
_diffrn_reflns_theta_min 2.37
_diffrn_standards_number 0
_exptl_absorpt_coefficient_mu 8.476
_exptl_absorpt_correction_T_max 0.332
_exptl_absorpt_correction_T_min 0.188
_exptl_absorpt_correction_type multi-scan
_exptl_absorpt_process_details 'SADABS (Bruker, 2004)'
_exptl_crystal_colour 'light yellow'
_exptl_crystal_density_diffrn 2.331
_exptl_crystal_description rhomb
_exptl_crystal_F_000 1376
_exptl_crystal_size_max 0.23
_exptl_crystal_size_mid 0.19
_exptl_crystal_size_min 0.13
_refine_diff_density_max 2.225
_refine_diff_density_min -3.436
_refine_diff_density_rms 0.386
_refine_ls_extinction_method none
_refine_ls_goodness_of_fit_ref 1.157
_refine_ls_hydrogen_treatment mixed
_refine_ls_matrix_type full
_refine_ls_number_parameters 604
_refine_ls_number_reflns 7682
_refine_ls_number_restraints 9
_refine_ls_restrained_S_all 1.158
_refine_ls_R_factor_all 0.0315
_refine_ls_R_factor_gt 0.0270
_refine_ls_shift/su_max 0.003
_refine_ls_shift/su_mean 0.000
_refine_ls_structure_factor_coef Fsqd
_refine_ls_weighting_details 'calc w=1/[\s^2^(Fo^2^)+(0.0699P)^2^+7.4675P] where P=(Fo^2^+2Fc^2^)/3'
_refine_ls_weighting_scheme calc
_refine_ls_wR_factor_gt 0.0795
_refine_ls_wR_factor_ref 0.1106
_reflns_number_gt 7260
_reflns_number_total 7682
_reflns_threshold_expression >2sigma(I)
_cod_data_source_file ic200670w_si_002_4.cif
_cod_data_source_block djh304_Complex4
_cod_original_sg_symbol_H-M 'P -1 '
_cod_database_code 4325883

loop_
_symmetry_equiv_pos_as_xyz
'x, y, z'
'-x, -y, -z'

loop_
_atom_site_label
_atom_site_type_symbol
_atom_site_fract_x
_atom_site_fract_y
_atom_site_fract_z
_atom_site_U_iso_or_equiv
_atom_site_adp_type
_atom_site_occupancy
_atom_site_symmetry_multiplicity
_atom_site_calc_flag
_atom_site_refinement_flags
C1 C -0.4101(7) 0.0012(5) 0.8157(4) 0.0158(13) Uani 1 1 d .
H1A H -0.3423 0.0367 0.7682 0.019 Uiso 1 1 calc R
H1B H -0.5016 0.0334 0.8073 0.019 Uiso 1 1 calc R
C2 C -0.3934(6) -0.1227(5) 0.8249(4) 0.0119(12) Uani 1 1 d .
C3 C -0.4196(7) -0.1610(6) 0.7656(4) 0.0168(13) Uani 1 1 d .
H3 H -0.4471 -0.1101 0.7206 0.020 Uiso 1 1 calc R
C4 C -0.4050(7) -0.2742(6) 0.7731(4) 0.0185(14) Uani 1 1 d .
H4 H -0.4240 -0.3003 0.7342 0.022 Uiso 1 1 calc R
C5 C -0.3606(7) -0.3483(6) 0.8409(4) 0.0170(14) Uani 1 1 d .
H5 H -0.3501 -0.4250 0.8484 0.020 Uiso 1 1 calc R
C6 C -0.3328(6) -0.3048(5) 0.8968(4) 0.0122(12) Uani 1 1 d .
C7 C -0.2766(6) -0.3799(5) 0.9651(4) 0.0115(12) Uani 1 1 d .
H7 H -0.2623 -0.4564 0.9710 0.014 Uiso 1 1 calc R
C8 C -0.1929(10) -0.5343(6) 1.0941(5) 0.034(2) Uani 1 1 d .
H8A H -0.1244 -0.5597 1.0519 0.052 Uiso 1 1 calc R
H8B H -0.2825 -0.5497 1.0947 0.052 Uiso 1 1 calc R
H8C H -0.1716 -0.5726 1.1461 0.052 Uiso 1 1 calc R
C9 C -0.1493(6) -0.3718(5) 1.1290(4) 0.0102(12) Uani 1 1 d .
C10 C -0.0782(6) -0.4417(5) 1.1866(4) 0.0103(12) Uani 1 1 d .
H10 H -0.0569 -0.5177 1.1917 0.012 Uiso 1 1 calc R
C11 C -0.0408(6) -0.3920(5) 1.2362(3) 0.0092(12) Uani 1 1 d .
C12 C -0.1400(6) -0.2214(5) 1.1728(4) 0.0099(12) Uani 1 1 d .
C13 C -0.1745(7) -0.0995(5) 1.1672(4) 0.0147(13) Uani 1 1 d .
H13A H -0.0907 -0.0643 1.1483 0.022 Uiso 1 1 calc R
H13B H -0.2221 -0.0904 1.2201 0.022 Uiso 1 1 calc R
H13C H -0.2328 -0.0656 1.1295 0.022 Uiso 1 1 calc R
C14 C 0.0827(7) -0.5724(5) 1.3045(4) 0.0148(13) Uani 1 1 d .
H14A H 0.0298 -0.6175 1.3540 0.022 Uiso 1 1 calc R
H14B H 0.1781 -0.5832 1.3070 0.022 Uiso 1 1 calc R
H14C H 0.0753 -0.5937 1.2587 0.022 Uiso 1 1 calc R
C15 C 0.1147(6) -0.4566(5) 1.4034(4) 0.0118(12) Uani 1 1 d .
H15 H 0.1309 -0.5339 1.4150 0.014 Uiso 1 1 calc R
C16 C 0.1507(6) -0.4000(5) 1.4532(4) 0.0117(12) Uani 1 1 d .
C17 C 0.2091(7) -0.4641(6) 1.5179(4) 0.0157(13) Uani 1 1 d .
H17 H 0.2236 -0.5416 1.5300 0.019 Uiso 1 1 calc R
C18 C 0.2446(7) -0.4080(6) 1.5636(4) 0.0186(14) Uani 1 1 d .
H18 H 0.2840 -0.4479 1.6072 0.022 Uiso 1 1 calc R
C19 C 0.2217(7) -0.2935(6) 1.5447(4) 0.0163(14) Uani 1 1 d .
H19 H 0.2450 -0.2555 1.5754 0.020 Uiso 1 1 calc R
C20 C 0.1631(6) -0.2350(6) 1.4787(4) 0.0130(13) Uani 1 1 d .
C21 C 0.1315(8) -0.1092(6) 1.4593(4) 0.0189(14) Uani 1 1 d .
H21A H 0.0437 -0.0897 1.4943 0.023 Uiso 1 1 calc R
H21B H 0.2030 -0.0780 1.4695 0.023 Uiso 1 1 calc R
C22 C -0.4816(7) -0.4220(6) 1.2968(4) 0.0218(15) Uani 1 1 d .
C23 C -0.4193(8) -0.1714(7) 1.4727(5) 0.0314(18) Uani 1 1 d .
C24 C -0.2002(8) 0.1674(6) 1.2653(4) 0.0210(15) Uani 1 1 d .
C25 C 0.2858(7) -0.2872(5) 1.0182(4) 0.0157(13) Uani 1 1 d .
N1 N -0.3520(5) -0.1931(4) 0.8904(3) 0.0104(10) Uani 1 1 d .
N2 N -0.2469(5) -0.3426(4) 1.0165(3) 0.0113(10) Uani 1 1 d .
N3 N -0.1931(6) -0.4149(4) 1.0786(3) 0.0155(11) Uani 1 1 d .
N4 N -0.1800(5) -0.2602(4) 1.1205(3) 0.0113(10) Uani 1 1 d .
N5 N -0.0720(5) -0.2821(4) 1.2297(3) 0.0098(10) Uani 1 1 d .
N6 N 0.0293(5) -0.4546(4) 1.2954(3) 0.0113(10) Uani 1 1 d .
N7 N 0.0597(5) -0.3990(4) 1.3426(3) 0.0104(10) Uani 1 1 d .
N8 N 0.1278(5) -0.2869(4) 1.4339(3) 0.0110(10) Uani 1 1 d .
O1 O -0.3926(5) 0.0218(4) 0.8857(3) 0.0142(9) Uani 1 1 d .
H1 H -0.3982 0.0893 0.8787 0.021 Uiso 1 1 calc R
O2 O 0.1253(5) -0.0645(4) 1.3761(3) 0.0195(10) Uani 1 1 d .
H2 H 0.1443 0.0001 1.3597 0.029 Uiso 1 1 calc R
O3 O -0.1231(5) -0.1028(4) 0.9440(3) 0.0143(9) Uani 1 1 d DU
H3A H -0.055(5) -0.106(6) 0.967(3) 0.017 Uiso 1 1 d D
H3B H -0.085(6) -0.096(6) 0.8921(15) 0.017 Uiso 1 1 d D
O11 O -0.4889(5) -0.2870(4) 1.1552(3) 0.0180(10) Uani 1 1 d .
O12 O -0.6603(5) -0.4202(4) 1.2190(3) 0.0189(10) Uani 1 1 d .
O13 O -0.6736(5) -0.2608(4) 1.2710(3) 0.0166(10) Uani 1 1 d .
O21 O -0.1732(6) -0.1981(7) 1.3931(4) 0.0450(18) Uani 1 1 d .
O22 O -0.2163(7) -0.0896(5) 1.4895(4) 0.0379(15) Uani 1 1 d .
O23 O -0.2247(8) -0.2903(5) 1.5380(5) 0.0510(19) Uani 1 1 d .
O31 O 0.0118(5) 0.2770(4) 1.1937(3) 0.0196(10) Uani 1 1 d .
O32 O 0.0001(5) 0.1551(4) 1.3329(3) 0.0202(10) Uani 1 1 d .
O33 O 0.0457(5) 0.0738(4) 1.2203(3) 0.0175(10) Uani 1 1 d .
O41 O 0.3384(5) -0.0842(4) 0.9817(3) 0.0151(9) Uani 1 1 d .
O42 O 0.0988(5) -0.1208(4) 1.0087(3) 0.0211(10) Uani 1 1 d .
O43 O 0.2122(5) -0.1683(4) 1.1213(3) 0.0136(9) Uani 1 1 d .
F11 F -0.3967(4) -0.5026(4) 1.2646(3) 0.0289(10) Uani 1 1 d .
F12 F -0.5557(5) -0.4744(4) 1.3690(3) 0.0387(13) Uani 1 1 d .
F13 F -0.3990(5) -0.3589(4) 1.3083(3) 0.0314(10) Uani 1 1 d .
F21 F -0.4508(6) -0.2584(5) 1.4589(4) 0.0545(16) Uani 1 1 d .
F22 F -0.4493(6) -0.0820(6) 1.4154(5) 0.068(2) Uani 1 1 d .
F23 F -0.4999(6) -0.1600(6) 1.5438(4) 0.066(2) Uani 1 1 d .
F31 F -0.2734(5) 0.2569(4) 1.2848(3) 0.0326(11) Uani 1 1 d .
F32 F -0.2451(5) 0.0774(4) 1.3234(3) 0.0464(15) Uani 1 1 d .
F33 F -0.2266(5) 0.1650(4) 1.1964(3) 0.0349(11) Uani 1 1 d .
F41 F 0.4078(4) -0.3300(3) 1.0374(2) 0.0218(9) Uani 1 1 d .
F42 F 0.3028(5) -0.2816(3) 0.9395(2) 0.0248(9) Uani 1 1 d .
F43 F 0.1941(5) -0.3600(3) 1.0633(3) 0.0266(10) Uani 1 1 d .
S1 S -0.58845(15) -0.33906(13) 1.22732(9) 0.0121(3) Uani 1 1 d .
S2 S -0.23721(17) -0.18845(14) 1.47514(10) 0.0173(3) Uani 1 1 d .
S3 S -0.01493(16) 0.16965(13) 1.25138(9) 0.0131(3) Uani 1 1 d .
S4 S 0.22659(15) -0.14990(12) 1.03458(9) 0.0105(3) Uani 1 1 d .
Pb1 Pb -0.34849(2) -0.141647(17) 1.018150(13) 0.00926(9) Uani 1 1 d .
Pb2 Pb 0.05965(2) -0.189224(18) 1.301778(13) 0.00992(9) Uani 1 1 d .

loop_
_atom_site_aniso_label
_atom_site_aniso_U_11
_atom_site_aniso_U_22
_atom_site_aniso_U_33
_atom_site_aniso_U_23
_atom_site_aniso_U_13
_atom_site_aniso_U_12
C1 0.023(3) 0.012(3) 0.011(3) -0.001(2) -0.005(3) -0.001(3)
C2 0.012(3) 0.015(3) 0.011(3) -0.005(2) -0.006(2) 0.000(2)
C3 0.019(3) 0.018(3) 0.012(3) 0.001(3) -0.007(3) -0.001(3)
C4 0.024(3) 0.021(4) 0.016(3) -0.008(3) -0.012(3) 0.000(3)
C5 0.019(3) 0.014(3) 0.019(4) -0.007(3) -0.006(3) 0.000(3)
C6 0.012(3) 0.012(3) 0.012(3) -0.004(2) -0.001(2) 0.000(2)
C7 0.020(3) 0.005(3) 0.012(3) -0.001(2) -0.008(2) -0.002(2)
C8 0.070(6) 0.007(3) 0.040(5) -0.003(3) -0.040(5) -0.001(3)
C9 0.012(3) 0.010(3) 0.007(3) -0.002(2) 0.001(2) -0.005(2)
C10 0.012(3) 0.007(3) 0.012(3) 0.000(2) -0.007(2) -0.001(2)
C11 0.009(3) 0.009(3) 0.006(3) 0.003(2) 0.000(2) -0.002(2)
C12 0.013(3) 0.010(3) 0.007(3) -0.001(2) -0.001(2) -0.005(2)
C13 0.023(3) 0.008(3) 0.016(3) 0.001(2) -0.014(3) -0.003(2)
C14 0.023(3) 0.009(3) 0.013(3) 0.000(2) -0.008(3) -0.001(2)
C15 0.013(3) 0.009(3) 0.009(3) 0.002(2) -0.001(2) -0.001(2)
C16 0.014(3) 0.013(3) 0.006(3) 0.000(2) -0.003(2) -0.002(2)
C17 0.016(3) 0.015(3) 0.011(3) 0.002(3) -0.003(2) 0.000(2)
C18 0.020(3) 0.027(4) 0.011(3) -0.005(3) -0.011(3) 0.002(3)
C19 0.016(3) 0.023(4) 0.012(3) -0.008(3) -0.005(3) -0.001(3)
C20 0.013(3) 0.018(3) 0.009(3) -0.003(3) -0.002(2) -0.003(2)
C21 0.034(4) 0.013(3) 0.015(3) -0.004(3) -0.014(3) -0.002(3)
C22 0.023(3) 0.019(4) 0.014(3) 0.005(3) -0.003(3) 0.002(3)
C23 0.021(4) 0.032(5) 0.038(5) -0.011(4) 0.001(3) -0.005(3)
C24 0.025(4) 0.020(4) 0.016(3) -0.001(3) -0.006(3) -0.003(3)
C25 0.022(3) 0.011(3) 0.013(3) -0.004(3) 0.000(3) -0.007(3)
N1 0.012(2) 0.012(3) 0.008(2) -0.002(2) -0.004(2) -0.001(2)
N2 0.014(3) 0.009(3) 0.009(2) 0.000(2) -0.004(2) -0.001(2)
N3 0.030(3) 0.005(3) 0.015(3) 0.001(2) -0.015(2) -0.001(2)
N4 0.016(3) 0.007(2) 0.011(3) 0.000(2) -0.005(2) -0.001(2)
N5 0.015(2) 0.007(2) 0.007(2) 0.0004(19) -0.005(2) -0.002(2)
N6 0.017(3) 0.007(3) 0.011(3) 0.000(2) -0.008(2) -0.002(2)
N7 0.014(2) 0.010(3) 0.006(2) 0.000(2) -0.004(2) -0.001(2)
N8 0.012(2) 0.013(3) 0.007(2) 0.001(2) -0.003(2) -0.003(2)
O1 0.021(2) 0.008(2) 0.014(2) -0.0003(17) -0.0081(19) -0.0015(17)
O2 0.034(3) 0.012(2) 0.018(2) -0.0035(19) -0.014(2) -0.005(2)
O3 0.0157(16) 0.0188(17) 0.0115(16) -0.0067(13) -0.0079(13) 0.0025(13)
O11 0.017(2) 0.018(2) 0.012(2) 0.0061(19) -0.0031(19) -0.0046(19)
O12 0.022(2) 0.015(2) 0.018(2) -0.0015(19) -0.002(2) -0.0074(19)
O13 0.018(2) 0.015(2) 0.017(2) -0.0033(19) -0.0045(19) -0.0025(18)
O21 0.019(3) 0.096(6) 0.028(3) -0.035(4) -0.001(2) 0.001(3)
O22 0.048(4) 0.021(3) 0.052(4) -0.016(3) -0.017(3) -0.004(3)
O23 0.075(5) 0.015(3) 0.060(5) 0.011(3) -0.036(4) -0.003(3)
O31 0.026(3) 0.009(2) 0.023(3) -0.0010(19) -0.008(2) -0.0035(19)
O32 0.032(3) 0.016(2) 0.017(2) -0.0079(19) -0.013(2) 0.005(2)
O33 0.027(3) 0.011(2) 0.012(2) -0.0022(18) -0.0033(19) 0.0003(19)
O41 0.021(2) 0.010(2) 0.013(2) 0.0004(18) -0.0029(19) -0.0063(18)
O42 0.020(2) 0.024(3) 0.023(3) -0.005(2) -0.013(2) 0.000(2)
O43 0.018(2) 0.013(2) 0.010(2) -0.0015(17) -0.0025(17) -0.0052(18)
F11 0.026(2) 0.021(2) 0.029(2) -0.0004(18) -0.0052(19) 0.0089(17)
F12 0.025(2) 0.052(3) 0.015(2) 0.013(2) 0.0013(18) 0.005(2)
F13 0.029(2) 0.042(3) 0.027(2) -0.007(2) -0.019(2) 0.000(2)
F21 0.038(3) 0.059(4) 0.078(4) -0.029(3) -0.010(3) -0.022(3)
F22 0.040(3) 0.061(4) 0.089(5) 0.012(4) -0.037(3) 0.004(3)
F23 0.036(3) 0.094(5) 0.067(4) -0.047(4) 0.023(3) -0.011(3)
F31 0.026(2) 0.040(3) 0.030(2) -0.012(2) -0.0112(19) 0.011(2)
F32 0.029(3) 0.041(3) 0.046(3) 0.028(2) -0.009(2) -0.019(2)
F33 0.035(3) 0.046(3) 0.035(3) -0.014(2) -0.025(2) -0.002(2)
F41 0.023(2) 0.018(2) 0.020(2) -0.0039(17) -0.0054(17) 0.0044(16)
F42 0.043(3) 0.022(2) 0.015(2) -0.0078(17) -0.0097(18) -0.0065(18)
F43 0.034(2) 0.015(2) 0.028(2) -0.0068(17) 0.0054(19) -0.0146(18)
S1 0.0132(7) 0.0109(7) 0.0091(7) 0.0019(6) -0.0031(6) -0.0015(6)
S2 0.0211(8) 0.0131(8) 0.0164(8) -0.0028(6) -0.0052(6) 0.0004(6)
S3 0.0195(8) 0.0092(7) 0.0107(7) -0.0016(6) -0.0059(6) -0.0005(6)
S4 0.0137(7) 0.0079(7) 0.0105(7) -0.0006(6) -0.0052(6) -0.0023(5)
Pb1 0.01316(14) 0.00680(14) 0.00779(14) -0.00100(9) -0.00305(9) -0.00187(9)
Pb2 0.01463(14) 0.00663(14) 0.00923(14) -0.00029(9) -0.00652(10) -0.00064(9)

loop_
_atom_type_symbol
_atom_type_description
_atom_type_scat_dispersion_real
_atom_type_scat_dispersion_imag
_atom_type_scat_source
C C 0.0033 0.0016 'International Tables Vol C Tables 4.2.6.8 and 6.1.1.4'
H H 0.0000 0.0000 'International Tables Vol C Tables 4.2.6.8 and 6.1.1.4'
N N 0.0061 0.0033 'International Tables Vol C Tables 4.2.6.8 and 6.1.1.4'
O O 0.0106 0.0060 'International Tables Vol C Tables 4.2.6.8 and 6.1.1.4'
F F 0.0171 0.0103 'International Tables Vol C Tables 4.2.6.8 and 6.1.1.4'
S S 0.1246 0.1234 'International Tables Vol C Tables 4.2.6.8 and 6.1.1.4'
Pb Pb -3.3944 10.1111 'International Tables Vol C Tables 4.2.6.8 and 6.1.1.4'

loop_
_geom_angle_atom_site_label_1
_geom_angle_atom_site_label_2
_geom_angle_atom_site_label_3
_geom_angle
_geom_angle_site_symmetry_1
_geom_angle_site_symmetry_3
O1 C1 C2 110.8(5) . .
O1 C1 H1A 109.5 . .
C2 C1 H1A 109.5 . .
O1 C1 H1B 109.5 . .
C2 C1 H1B 109.5 . .
H1A C1 H1B 108.1 . .
N1 C2 C3 121.7(6) . .
N1 C2 C1 118.4(5) . .
C3 C2 C1 119.8(6) . .
C4 C3 C2 120.6(6) . .
C4 C3 H3 119.7 . .
C2 C3 H3 119.7 . .
C3 C4 C5 118.1(6) . .
C3 C4 H4 120.9 . .
C5 C4 H4 120.9 . .
C6 C5 C4 118.5(6) . .
C6 C5 H5 120.7 . .
C4 C5 H5 120.7 . .
N1 C6 C5 123.0(6) . .
N1 C6 C7 117.4(5) . .
C5 C6 C7 119.6(6) . .
N2 C7 C6 121.3(6) . .
N2 C7 H7 119.3 . .
C6 C7 H7 119.3 . .
N3 C8 H8A 109.5 . .
N3 C8 H8B 109.5 . .
H8A C8 H8B 109.5 . .
N3 C8 H8C 109.5 . .
H8A C8 H8C 109.5 . .
H8B C8 H8C 109.5 . .
N4 C9 N3 117.4(5) . .
N4 C9 C10 122.1(6) . .
N3 C9 C10 120.5(5) . .
C11 C10 C9 116.8(5) . .
C11 C10 H10 121.6 . .
C9 C10 H10 121.6 . .
N5 C11 N6 116.9(5) . .
N5 C11 C10 122.0(5) . .
N6 C11 C10 121.0(5) . .
N5 C12 N4 125.9(6) . .
N5 C12 C13 116.2(5) . .
N4 C12 C13 117.9(6) . .
C12 C13 H13A 109.5 . .
C12 C13 H13B 109.5 . .
H13A C13 H13B 109.5 . .
C12 C13 H13C 109.5 . .
H13A C13 H13C 109.5 . .
H13B C13 H13C 109.5 . .
N6 C14 H14A 109.5 . .
N6 C14 H14B 109.5 . .
H14A C14 H14B 109.5 . .
N6 C14 H14C 109.5 . .
H14A C14 H14C 109.5 . .
H14B C14 H14C 109.5 . .
N7 C15 C16 120.0(6) . .
N7 C15 H15 120.0 . .
C16 C15 H15 120.0 . .
N8 C16 C17 123.0(6) . .
N8 C16 C15 118.6(5) . .
C17 C16 C15 118.4(6) . .
C18 C17 C16 117.3(6) . .
C18 C17 H17 121.4 . .
C16 C17 H17 121.4 . .
C19 C18 C17 120.3(6) . .
C19 C18 H18 119.9 . .
C17 C18 H18 119.9 . .
C18 C19 C20 119.0(6) . .
C18 C19 H19 120.5 . .
C20 C19 H19 120.5 . .
N8 C20 C19 121.9(6) . .
N8 C20 C21 118.3(6) . .
C19 C20 C21 119.7(6) . .
O2 C21 C20 109.4(5) . .
O2 C21 H21A 109.8 . .
C20 C21 H21A 109.8 . .
O2 C21 H21B 109.8 . .
C20 C21 H21B 109.8 . .
H21A C21 H21B 108.2 . .
F12 C22 F13 108.9(6) . .
F12 C22 F11 106.8(6) . .
F13 C22 F11 107.0(6) . .
F12 C22 S1 112.7(5) . .
F13 C22 S1 111.5(5) . .
F11 C22 S1 109.7(5) . .
F22 C23 F21 108.1(8) . .
F22 C23 F23 107.5(8) . .
F21 C23 F23 108.4(7) . .
F22 C23 S2 111.5(6) . .
F21 C23 S2 111.0(6) . .
F23 C23 S2 110.3(6) . .
F31 C24 F32 108.4(6) . .
F31 C24 F33 107.4(6) . .
F32 C24 F33 107.6(6) . .
F31 C24 S3 111.8(5) . .
F32 C24 S3 111.2(5) . .
F33 C24 S3 110.3(5) . .
F42 C25 F41 106.9(5) . .
F42 C25 F43 108.3(5) . .
F41 C25 F43 107.5(5) . .
F42 C25 S4 110.3(4) . .
F41 C25 S4 112.6(4) . .
F43 C25 S4 111.1(4) . .
C2 N1 C6 118.0(5) . .
C2 N1 Pb1 125.4(4) . .
C6 N1 Pb1 115.6(4) . .
C7 N2 N3 119.6(5) . .
C7 N2 Pb1 116.4(4) . .
N3 N2 Pb1 122.2(4) . .
N2 N3 C9 118.6(5) . .
N2 N3 C8 119.7(5) . .
C9 N3 C8 121.6(5) . .
C12 N4 C9 115.9(5) . .
C12 N4 Pb1 125.6(4) . .
C9 N4 Pb1 117.8(4) . .
C12 N5 C11 117.2(5) . .
C12 N5 Pb2 122.6(4) . .
C11 N5 Pb2 118.3(4) . .
N7 N6 C11 117.0(5) . .
N7 N6 C14 119.3(5) . .
C11 N6 C14 123.4(5) . .
C15 N7 N6 118.7(5) . .
C15 N7 Pb2 116.9(4) . .
N6 N7 Pb2 123.3(4) . .
C20 N8 C16 118.5(5) . .
C20 N8 Pb2 123.9(4) . .
C16 N8 Pb2 116.8(4) . .
C1 O1 Pb1 123.0(4) . .
C1 O1 H1 109.5 . .
Pb1 O1 H1 127.5 . .
C21 O2 Pb2 119.4(4) . .
C21 O2 H2 109.5 . .
Pb2 O2 H2 131.1 . .
Pb1 O3 H3A 124(4) . .
Pb1 O3 H3B 130(4) . .
H3A O3 H3B 106(3) . .
S1 O11 Pb1 165.5(3) . .
S1 O13 Pb2 134.1(3) . 1_455
S2 O21 Pb2 136.6(4) . .
O12 S1 O11 116.1(3) . .
O12 S1 O13 115.5(3) . .
O11 S1 O13 113.4(3) . .
O12 S1 C22 103.2(3) . .
O11 S1 C22 103.4(3) . .
O13 S1 C22 102.7(3) . .
O22 S2 O23 117.1(4) . .
O22 S2 O21 114.7(4) . .
O23 S2 O21 114.0(5) . .
O22 S2 C23 105.5(4) . .
O23 S2 C23 103.0(4) . .
O21 S2 C23 99.7(4) . .
O31 S3 O32 115.9(3) . .
O31 S3 O33 115.2(3) . .
O32 S3 O33 113.4(3) . .
O31 S3 C24 103.5(3) . .
O32 S3 C24 103.8(3) . .
O33 S3 C24 102.7(3) . .
O42 S4 O43 115.0(3) . .
O42 S4 O41 115.1(3) . .
O43 S4 O41 114.5(3) . .
O42 S4 C25 102.6(3) . .
O43 S4 C25 104.5(3) . .
O41 S4 C25 103.0(3) . .
O3 Pb1 N1 82.52(16) . .
O3 Pb1 N2 82.65(16) . .
N1 Pb1 N2 65.17(16) . .
O3 Pb1 O1 77.19(15) . .
N1 Pb1 O1 60.94(15) . .
N2 Pb1 O1 124.15(15) . .
O3 Pb1 N4 74.70(15) . .
N1 Pb1 N4 122.69(16) . .
N2 Pb1 N4 60.30(16) . .
O1 Pb1 N4 150.59(14) . .
O3 Pb1 O11 141.63(15) . .
N1 Pb1 O11 109.68(15) . .
N2 Pb1 O11 71.19(15) . .
O1 Pb1 O11 140.90(14) . .
N4 Pb1 O11 68.12(14) . .
O21 Pb2 N8 81.50(19) . .
O21 Pb2 N7 82.6(2) . .
N8 Pb2 N7 66.29(17) . .
O21 Pb2 O2 91.20(19) . .
N8 Pb2 O2 63.07(16) . .
N7 Pb2 O2 129.34(15) . .
O21 Pb2 O13 150.6(2) . 1_655
N8 Pb2 O13 70.91(15) . 1_655
N7 Pb2 O13 77.38(15) . 1_655
O2 Pb2 O13 85.27(15) . 1_655
O21 Pb2 N5 77.50(18) . .
N8 Pb2 N5 124.02(16) . .
N7 Pb2 N5 59.94(16) . .
O2 Pb2 N5 164.77(16) . .
O13 Pb2 N5 109.59(15) 1_655 .

loop_
_geom_bond_atom_site_label_1
_geom_bond_atom_site_label_2
_geom_bond_distance
_geom_bond_site_symmetry_2
C1 O1 1.408(8) .
C1 C2 1.512(9) .
C1 H1A 0.9700 .
C1 H1B 0.9700 .
C2 N1 1.342(8) .
C2 C3 1.392(9) .
C3 C4 1.384(10) .
C3 H3 0.9300 .
C4 C5 1.401(9) .
C4 H4 0.9300 .
C5 C6 1.387(9) .
C5 H5 0.9300 .
C6 N1 1.367(8) .
C6 C7 1.468(9) .
C7 N2 1.274(8) .
C7 H7 0.9300 .
C8 N3 1.453(9) .
C8 H8A 0.9600 .
C8 H8B 0.9600 .
C8 H8C 0.9600 .
C9 N4 1.362(8) .
C9 N3 1.384(8) .
C9 C10 1.395(9) .
C10 C11 1.392(9) .
C10 H10 0.9300 .
C11 N5 1.347(8) .
C11 N6 1.384(8) .
C12 N5 1.335(8) .
C12 N4 1.356(8) .
C12 C13 1.499(9) .
C13 H13A 0.9600 .
C13 H13B 0.9600 .
C13 H13C 0.9600 .
C14 N6 1.465(8) .
C14 H14A 0.9600 .
C14 H14B 0.9600 .
C14 H14C 0.9600 .
C15 N7 1.301(8) .
C15 C16 1.452(9) .
C15 H15 0.9300 .
C16 N8 1.357(8) .
C16 C17 1.392(9) .
C17 C18 1.384(10) .
C17 H17 0.9300 .
C18 C19 1.375(10) .
C18 H18 0.9300 .
C19 C20 1.395(9) .
C19 H19 0.9300 .
C20 N8 1.330(8) .
C20 C21 1.515(9) .
C21 O2 1.419(8) .
C21 H21A 0.9700 .
C21 H21B 0.9700 .
C22 F12 1.327(8) .
C22 F13 1.354(9) .
C22 F11 1.369(8) .
C22 S1 1.815(7) .
C23 F22 1.315(10) .
C23 F21 1.316(10) .
C23 F23 1.331(10) .
C23 S2 1.825(8) .
C24 F31 1.321(9) .
C24 F32 1.331(8) .
C24 F33 1.333(9) .
C24 S3 1.826(7) .
C25 F42 1.337(8) .
C25 F41 1.341(8) .
C25 F43 1.342(7) .
C25 S4 1.820(7) .
N1 Pb1 2.558(5) .
N2 N3 1.364(7) .
N2 Pb1 2.570(5) .
N4 Pb1 2.739(5) .
N5 Pb2 2.701(5) .
N6 N7 1.374(7) .
N7 Pb2 2.532(5) .
N8 Pb2 2.500(5) .
O1 Pb1 2.682(4) .
O1 H1 0.8200 .
O2 Pb2 2.625(5) .
O2 H2 0.8200 .
O3 Pb1 2.349(5) .
O3 H3A 0.89(2) .
O3 H3B 0.88(2) .
O11 S1 1.445(5) .
O11 Pb1 2.754(4) .
O12 S1 1.432(5) .
O13 S1 1.455(5) .
O13 Pb2 2.640(5) 1_455
O21 S2 1.451(6) .
O21 Pb2 2.459(6) .
O22 S2 1.421(6) .
O23 S2 1.429(6) .
O31 S3 1.445(5) .
O32 S3 1.447(5) .
O33 S3 1.454(5) .
O41 S4 1.460(5) .
O42 S4 1.436(5) .
O43 S4 1.450(5) .
Pb2 O13 2.640(5) 1_655
